data_1529098
loop_
_publ_author_name
'Audebrand, N.'
'Jeanneau, E.'
'Bataille, T.'
'Raite, S.'
'Louer, D.'

_publ_section_title
;
 A family of microporous mixed oxalates with isotypic-framework structures
 based on eight-coordinate metals
;
_journal_name_full 'Solid State Sciences'
_journal_page_first 579
_journal_page_last 591
_journal_volume 6
_journal_year 2004
_chemical_formula_sum 'C4 H8 O12 Rb Y'
_chemical_name_systematic 'Y Rb (C2 O4)2 (H2 O)4'
_space_group_IT_number 88
_symmetry_space_group_name_Hall '-I 4ad'
_symmetry_space_group_name_H-M 'I 41/a :2'
_cell_angle_alpha 90
_cell_angle_beta 90
_cell_angle_gamma 90
_cell_formula_units_Z 4
_cell_length_a 11.4569
_cell_length_b 11.4569
_cell_length_c 9.1502
_cell_volume 1201.060
_citation_journal_id_ASTM SSSCFJ
_cod_data_source_file Audebrand_SSSCFJ_2004_87.cif
_cod_data_source_block C4H8O12Rb1Y1
_cod_original_cell_volume 1201.06
_cod_original_formula_sum 'C4 H8 O12 Rb1 Y1'
_cod_database_code 1529098

loop_
_symmetry_equiv_pos_as_xyz
x,y,z
-y+3/4,x+1/4,z+1/4
-x+1/2,-y,z+1/2
y+3/4,-x+3/4,z+3/4
-x,-y,-z
y-3/4,-x-1/4,-z-1/4
x-1/2,y,-z-1/2
-y-3/4,x-3/4,-z-3/4
x+1/2,y+1/2,z+1/2
-y+5/4,x+3/4,z+3/4
-x+1,-y+1/2,z+1
y+5/4,-x+5/4,z+5/4
-x+1/2,-y+1/2,-z+1/2
y-1/4,-x+1/4,-z+1/4
x,y+1/2,-z
-y-1/4,x-1/4,-z-1/4

loop_
_atom_site_label
_atom_site_type_symbol
_atom_site_fract_x
_atom_site_fract_y
_atom_site_fract_z
_atom_site_occupancy
_atom_site_U_iso_or_equiv
O3 O-2 0.1519 0.4599 0.0807 1 0.0
Rb1 Rb+1 0 0.25 0.125 1 0.0
O1 O -0.013 0.13 0.4035 1 0.0
O2 O -0.09 -0.047 0.3148 1 0.0
Y1 Y+3 0 0.25 0.625 1 0.0
C1 C 0.005 0.021 0.415 1 0.0
